data_1551098
loop_
_publ_author_name
'Liu, Rai-Shung'
'Kulandai Raj, Antony Sekar'
'Tan, Kuo-Chen'
'Chen, Liang-Yu'
'Cheng, Mu-Jeng'

_publ_section_title
;
 Gold-catalyzed Bicyclic Annulations of 4-Methoxy-1,2-dienyl-5-ynes with
 Isoxazoles to Form Indolizine Derivatives via Au-&#xF070;-Allene
 Intermediate
;
_journal_name_full 'Chemical Science'
_journal_paper_doi 10.1039/C9SC00735K
_journal_year 2019
_chemical_formula_sum 'C21 H18 Cl N O3'
_chemical_formula_weight 367.81
_space_group_crystal_system monoclinic
_space_group_IT_number 14
_space_group_name_Hall '-P 2ybc'
_space_group_name_H-M_alt 'P 1 21/c 1'
_symmetry_space_group_name_Hall '-P 2ybc'
_symmetry_space_group_name_H-M 'P 1 21/c 1'
_atom_sites_solution_hydrogens geom
_audit_creation_method SHELXL-2014/6
_audit_update_record
;
2019-05-01 deposited with the CCDC.    2019-05-21 downloaded from the CCDC.
;
_cell_angle_alpha 90
_cell_angle_beta 91.484(4)
_cell_angle_gamma 90
_cell_formula_units_Z 4
_cell_length_a 13.421(2)
_cell_length_b 9.1933(15)
_cell_length_c 14.5321(18)
_cell_measurement_reflns_used 4966
_cell_measurement_temperature 100(2)
_cell_measurement_theta_max 26.4290
_cell_measurement_theta_min 2.6219
_cell_volume 1792.4(5)
_computing_cell_refinement 'SAINT V8.34A (Bruker AXS Inc., 2013)'
_computing_data_collection 'Bruker APEX2'
_computing_data_reduction 'SAINT V8.34A (Bruker AXS Inc., 2013)'
_computing_molecular_graphics 'Bruker SHELXTL'
_computing_publication_material 'Bruker SHELXTL'
_computing_structure_refinement 'SHELXL-2014/6 (Sheldrick, 2014)'
_diffrn_ambient_temperature 100(2)
_diffrn_detector_area_resol_mean 8.3333
_diffrn_measured_fraction_theta_full 1.000
_diffrn_measured_fraction_theta_max 0.998
_diffrn_measurement_device_type 'Bruker APEX-II CCD'
_diffrn_measurement_method '\f and \w scans'
_diffrn_radiation_type MoK\a
_diffrn_radiation_wavelength 0.71073
_diffrn_reflns_av_R_equivalents 0.0336
_diffrn_reflns_av_unetI/netI 0.0521
_diffrn_reflns_Laue_measured_fraction_full 1.000
_diffrn_reflns_Laue_measured_fraction_max 0.998
_diffrn_reflns_limit_h_max 16
_diffrn_reflns_limit_h_min -16
_diffrn_reflns_limit_k_max 11
_diffrn_reflns_limit_k_min -11
_diffrn_reflns_limit_l_max 10
_diffrn_reflns_limit_l_min -18
_diffrn_reflns_number 9874
_diffrn_reflns_point_group_measured_fraction_full 1.000
_diffrn_reflns_point_group_measured_fraction_max 0.998
_diffrn_reflns_theta_full 25.242
_diffrn_reflns_theta_max 26.446
_diffrn_reflns_theta_min 1.518
_exptl_absorpt_coefficient_mu 0.234
_exptl_absorpt_correction_T_max 0.7454
_exptl_absorpt_correction_T_min 0.6583
_exptl_absorpt_correction_type multi-scan
_exptl_absorpt_process_details 'SADABS V2014/4 (Bruker AXS Inc.)'
_exptl_crystal_colour yellow
_exptl_crystal_density_diffrn 1.363
_exptl_crystal_density_meas ?
_exptl_crystal_density_method 'not measured'
_exptl_crystal_description tabullar
_exptl_crystal_F_000 768
_exptl_crystal_size_max 0.12
_exptl_crystal_size_mid 0.10
_exptl_crystal_size_min 0.03
_refine_diff_density_max 1.805
_refine_diff_density_min -2.806
_refine_diff_density_rms 0.206
_refine_ls_extinction_coef 0.06(2)
_refine_ls_extinction_expression Fc^*^=kFc[1+0.001xFc^2^\l^3^/sin(2\q)]^-1/4^
_refine_ls_extinction_method SHELXL
_refine_ls_goodness_of_fit_ref 2.432
_refine_ls_hydrogen_treatment constr
_refine_ls_matrix_type full
_refine_ls_number_parameters 237
_refine_ls_number_reflns 3700
_refine_ls_number_restraints 0
_refine_ls_restrained_S_all 2.432
_refine_ls_R_factor_all 0.1943
_refine_ls_R_factor_gt 0.1746
_refine_ls_shift/su_max 0.002
_refine_ls_shift/su_mean 0.000
_refine_ls_structure_factor_coef Fsqd
_refine_ls_weighting_details 'w=1/[\s^2^(Fo^2^)+(0.2000P)^2^] where P=(Fo^2^+2Fc^2^)/3'
_refine_ls_weighting_scheme calc
_refine_ls_wR_factor_gt 0.4876
_refine_ls_wR_factor_ref 0.5549
_reflns_Friedel_coverage 0.000
_reflns_number_gt 2693
_reflns_number_total 3700
_reflns_threshold_expression 'I > 2\s(I)'
_cod_data_source_file c9sc00735k2.cif
_cod_data_source_block 190231lt_0m_a
_cod_depositor_comments
;
The following automatic conversions were performed:

'_exptl_crystal_density_meas' value 'not measured' was changed to '?'
- the value is perceived as not measured.

Automatic conversion script
Id: cif_fix_values 4973 2017-02-22 13:04:09Z antanas 
;
_cod_database_code 1551098
_shelx_space_group_comment
;
The symmetry employed for this shelxl refinement is uniquely defined
by the following loop, which should always be used as a source of
symmetry information in preference to the above space-group names.
They are only intended as comments.
;
_shelxl_version_number 2014/6

loop_
_space_group_symop_operation_xyz
'x, y, z'
'-x, y+1/2, -z+1/2'
'-x, -y, -z'
'x, -y-1/2, z-1/2'

loop_
_atom_site_label
_atom_site_type_symbol
_atom_site_fract_x
_atom_site_fract_y
_atom_site_fract_z
_atom_site_U_iso_or_equiv
_atom_site_adp_type
_atom_site_occupancy
_atom_site_site_symmetry_order
_atom_site_calc_flag
_atom_site_refinement_flags_posn
_atom_site_refinement_flags_adp
C1 C 0.8515(4) 0.6420(7) 0.2817(5) 0.0464(16) Uani 1 1 d . .
C2 C 0.8424(4) 0.6637(7) 0.3763(5) 0.0493(17) Uani 1 1 d . .
C3 C 0.7419(4) 0.6835(7) 0.3969(5) 0.0478(16) Uani 1 1 d . .
H3 H 0.7161 0.7000 0.4562 0.057 Uiso 1 1 calc R U
C4 C 0.6876(4) 0.6749(6) 0.3163(4) 0.0399(14) Uani 1 1 d . .
C5 C 0.5845(4) 0.6772(6) 0.2911(4) 0.0387(14) Uani 1 1 d . .
C6 C 0.5546(4) 0.6686(6) 0.1984(4) 0.0407(14) Uani 1 1 d . .
C7 C 0.6286(4) 0.6509(7) 0.1301(4) 0.0446(15) Uani 1 1 d . .
H7 H 0.6088 0.6452 0.0670 0.053 Uiso 1 1 calc R U
C8 C 0.7269(4) 0.6421(7) 0.1546(4) 0.0458(15) Uani 1 1 d . .
H8 H 0.7753 0.6291 0.1087 0.055 Uiso 1 1 calc R U
C9 C 0.9360(4) 0.6126(7) 0.2230(5) 0.0488(16) Uani 1 1 d . .
H9 H 0.9597 0.6975 0.1865 0.059 Uiso 1 1 calc R U
C10 C 0.9450(4) 0.4665(8) 0.1768(5) 0.0580(19) Uani 1 1 d . .
H10A H 0.8935 0.3926 0.1893 0.070 Uiso 1 1 calc R U
H10B H 0.9710 0.4643 0.1137 0.070 Uiso 1 1 calc R U
C11 C 1.0162(5) 0.5060(8) 0.2539(5) 0.0552(17) Uani 1 1 d . .
H11A H 1.0859 0.5283 0.2382 0.066 Uiso 1 1 calc R U
H11B H 1.0083 0.4565 0.3138 0.066 Uiso 1 1 calc R U
C12 C 0.9245(5) 0.6672(8) 0.4438(5) 0.0560(18) Uani 1 1 d . .
H12 H 0.9899 0.6477 0.4234 0.067 Uiso 1 1 calc R U
C13 C 0.5138(4) 0.6748(6) 0.3685(4) 0.0422(15) Uani 1 1 d . .
C14 C 0.3639(5) 0.5723(11) 0.4242(6) 0.070(2) Uani 1 1 d . .
H14A H 0.3625 0.6628 0.4610 0.084 Uiso 1 1 calc R U
H14B H 0.3800 0.4898 0.4659 0.084 Uiso 1 1 calc R U
C15 C 0.2656(5) 0.5481(10) 0.3755(5) 0.063(2) Uani 1 1 d . .
H15A H 0.2501 0.6317 0.3359 0.095 Uiso 1 1 calc R U
H15B H 0.2135 0.5369 0.4210 0.095 Uiso 1 1 calc R U
H15C H 0.2690 0.4599 0.3379 0.095 Uiso 1 1 calc R U
C16 C 0.4488(4) 0.6797(6) 0.1683(5) 0.0437(15) Uani 1 1 d . .
C17 C 0.3912(5) 0.7961(6) 0.1952(5) 0.0464(15) Uani 1 1 d . .
H17 H 0.4193 0.8685 0.2346 0.056 Uiso 1 1 calc R U
C18 C 0.2921(5) 0.8080(7) 0.1649(5) 0.0492(16) Uani 1 1 d . .
H18 H 0.2527 0.8884 0.1831 0.059 Uiso 1 1 calc R U
C19 C 0.2522(4) 0.7027(7) 0.1089(5) 0.0454(15) Uani 1 1 d . .
C20 C 0.3082(5) 0.5859(7) 0.0793(4) 0.0505(16) Uani 1 1 d . .
H20 H 0.2795 0.5145 0.0395 0.061 Uiso 1 1 calc R U
C21 C 0.4073(5) 0.5752(7) 0.1093(5) 0.0550(17) Uani 1 1 d . .
H21 H 0.4469 0.4961 0.0894 0.066 Uiso 1 1 calc R U
Cl1 Cl 0.12919(11) 0.7196(2) 0.06862(13) 0.0575(9) Uani 1 1 d . .
N1 N 0.7566(3) 0.6523(5) 0.2465(4) 0.0438(13) Uani 1 1 d . .
O1 O 0.4384(3) 0.5836(5) 0.3514(3) 0.0536(13) Uani 1 1 d . .
O2 O 0.5265(3) 0.7413(5) 0.4388(3) 0.0545(14) Uani 1 1 d . .
O3 O 0.9137(4) 0.6938(7) 0.5250(4) 0.0645(15) Uani 1 1 d . .

loop_
_atom_site_aniso_label
_atom_site_aniso_U_11
_atom_site_aniso_U_22
_atom_site_aniso_U_33
_atom_site_aniso_U_23
_atom_site_aniso_U_13
_atom_site_aniso_U_12
C1 0.023(3) 0.023(3) 0.092(4) -0.009(3) -0.002(3) 0.000(2)
C2 0.023(3) 0.023(3) 0.100(4) -0.001(3) -0.021(3) -0.002(2)
C3 0.024(3) 0.027(3) 0.092(4) 0.004(3) -0.009(3) -0.003(2)
C4 0.022(3) 0.020(3) 0.077(3) 0.002(2) 0.000(2) 0.001(2)
C5 0.021(3) 0.019(3) 0.075(3) -0.001(2) -0.007(2) 0.000(2)
C6 0.027(3) 0.016(3) 0.078(3) 0.005(2) -0.007(2) 0.000(2)
C7 0.024(3) 0.027(3) 0.083(3) 0.001(3) -0.001(2) 0.003(2)
C8 0.026(3) 0.030(3) 0.081(3) 0.001(3) -0.004(2) 0.002(2)
C9 0.025(3) 0.029(3) 0.093(4) 0.004(3) -0.006(3) -0.002(2)
C10 0.026(3) 0.039(4) 0.110(5) -0.009(4) 0.007(3) -0.003(3)
C11 0.027(3) 0.039(4) 0.099(4) -0.005(3) -0.007(3) 0.006(3)
C12 0.029(4) 0.038(4) 0.100(5) -0.011(3) -0.012(3) -0.004(3)
C13 0.017(3) 0.023(3) 0.087(4) 0.002(3) -0.013(2) 0.002(2)
C14 0.038(4) 0.073(6) 0.098(5) 0.001(4) 0.000(3) -0.020(4)
C15 0.030(4) 0.058(5) 0.101(4) 0.013(4) -0.017(3) -0.005(3)
C16 0.024(3) 0.020(3) 0.087(3) 0.004(3) -0.009(3) 0.002(2)
C17 0.029(3) 0.020(3) 0.090(4) -0.006(3) -0.001(3) 0.003(2)
C18 0.021(3) 0.024(3) 0.102(4) 0.008(3) 0.000(3) 0.004(2)
C19 0.021(3) 0.034(3) 0.080(3) 0.009(3) -0.015(2) 0.000(2)
C20 0.032(3) 0.030(3) 0.089(4) -0.005(3) -0.008(3) -0.001(3)
C21 0.032(3) 0.029(3) 0.103(4) -0.009(3) -0.017(3) 0.006(3)
Cl1 0.0197(11) 0.0490(13) 0.1030(14) 0.0067(9) -0.0117(8) -0.0002(6)
N1 0.020(2) 0.024(3) 0.087(3) -0.002(2) -0.014(2) 0.0020(19)
O1 0.032(2) 0.037(3) 0.092(3) 0.000(2) 0.0006(19) -0.0115(19)
O2 0.031(3) 0.038(3) 0.094(3) -0.010(2) -0.006(2) -0.007(2)
O3 0.029(3) 0.074(4) 0.089(3) -0.009(3) -0.013(2) -0.004(2)

loop_
_atom_type_symbol
_atom_type_description
_atom_type_scat_dispersion_real
_atom_type_scat_dispersion_imag
_atom_type_scat_source
C C 0.0033 0.0016 'International Tables Vol C Tables 4.2.6.8 and 6.1.1.4'
N N 0.0061 0.0033 'International Tables Vol C Tables 4.2.6.8 and 6.1.1.4'
O O 0.0106 0.0060 'International Tables Vol C Tables 4.2.6.8 and 6.1.1.4'
Cl Cl 0.1484 0.1585 'International Tables Vol C Tables 4.2.6.8 and 6.1.1.4'
H H 0.0000 0.0000 'International Tables Vol C Tables 4.2.6.8 and 6.1.1.4'

loop_
_geom_angle_atom_site_label_1
_geom_angle_atom_site_label_2
_geom_angle_atom_site_label_3
_geom_angle
N1 C1 C2 104.7(5)
N1 C1 C9 121.7(6)
C2 C1 C9 133.5(6)
C1 C2 C3 109.7(6)
C1 C2 C12 125.6(6)
C3 C2 C12 124.7(7)
C4 C3 C2 107.8(6)
C4 C3 H3 126.1
C2 C3 H3 126.1
C3 C4 N1 106.3(5)
C3 C4 C5 135.6(6)
N1 C4 C5 118.1(5)
C6 C5 C4 120.1(5)
C6 C5 C13 123.6(5)
C4 C5 C13 116.1(5)
C5 C6 C7 119.1(6)
C5 C6 C16 122.1(6)
C7 C6 C16 118.8(5)
C8 C7 C6 120.8(6)
C8 C7 H7 119.6
C6 C7 H7 119.6
C7 C8 N1 120.0(5)
C7 C8 H8 120.0
N1 C8 H8 120.0
C1 C9 C10 119.8(5)
C1 C9 C11 120.2(6)
C10 C9 C11 59.3(4)
C1 C9 H9 115.3
C10 C9 H9 115.3
C11 C9 H9 115.3
C11 C10 C9 60.6(4)
C11 C10 H10A 117.7
C9 C10 H10A 117.7
C11 C10 H10B 117.7
C9 C10 H10B 117.7
H10A C10 H10B 114.8
C10 C11 C9 60.1(4)
C10 C11 H11A 117.8
C9 C11 H11A 117.8
C10 C11 H11B 117.8
C9 C11 H11B 117.8
H11A C11 H11B 114.9
O3 C12 C2 123.4(7)
O3 C12 H12 118.3
C2 C12 H12 118.3
O2 C13 O1 124.7(6)
O2 C13 C5 123.8(5)
O1 C13 C5 111.4(5)
O1 C14 C15 106.0(6)
O1 C14 H14A 110.5
C15 C14 H14A 110.5
O1 C14 H14B 110.5
C15 C14 H14B 110.5
H14A C14 H14B 108.7
C14 C15 H15A 109.5
C14 C15 H15B 109.5
H15A C15 H15B 109.5
C14 C15 H15C 109.5
H15A C15 H15C 109.5
H15B C15 H15C 109.5
C17 C16 C21 119.3(6)
C17 C16 C6 120.6(6)
C21 C16 C6 120.0(5)
C16 C17 C18 120.5(6)
C16 C17 H17 119.8
C18 C17 H17 119.8
C19 C18 C17 119.3(6)
C19 C18 H18 120.4
C17 C18 H18 120.4
C18 C19 C20 121.8(6)
C18 C19 Cl1 119.4(5)
C20 C19 Cl1 118.8(5)
C19 C20 C21 118.6(6)
C19 C20 H20 120.7
C21 C20 H20 120.7
C20 C21 C16 120.5(6)
C20 C21 H21 119.8
C16 C21 H21 119.8
C1 N1 C8 126.7(5)
C1 N1 C4 111.5(5)
C8 N1 C4 121.8(5)
C13 O1 C14 115.8(5)

loop_
_geom_bond_atom_site_label_1
_geom_bond_atom_site_label_2
_geom_bond_distance
C1 N1 1.363(8)
C1 C2 1.398(10)
C1 C9 1.461(8)
C2 C3 1.401(9)
C2 C12 1.456(9)
C3 C4 1.365(9)
C3 H3 0.9500
C4 N1 1.406(8)
C4 C5 1.422(8)
C5 C6 1.399(8)
C5 C13 1.490(8)
C6 C7 1.432(8)
C6 C16 1.479(8)
C7 C8 1.360(8)
C7 H7 0.9500
C8 N1 1.388(8)
C8 H8 0.9500
C9 C10 1.508(10)
C9 C11 1.516(9)
C9 H9 1.0000
C10 C11 1.497(9)
C10 H10A 0.9900
C10 H10B 0.9900
C11 H11A 0.9900
C11 H11B 0.9900
C12 O3 1.218(9)
C12 H12 0.9500
C13 O2 1.199(8)
C13 O1 1.333(7)
C14 O1 1.478(8)
C14 C15 1.497(10)
C14 H14A 0.9900
C14 H14B 0.9900
C15 H15A 0.9800
C15 H15B 0.9800
C15 H15C 0.9800
C16 C17 1.382(8)
C16 C21 1.393(9)
C17 C18 1.394(9)
C17 H17 0.9500
C18 C19 1.365(10)
C18 H18 0.9500
C19 C20 1.385(9)
C19 Cl1 1.744(6)
C20 C21 1.392(9)
C20 H20 0.9500
C21 H21 0.9500
